data_4035940
loop_
_publ_author_name
'Chauhan, Navya'
'Pradhan, Sajan'
'Ghorai, Manas K.'

_publ_section_title
;
 Stereospecific Synthesis of Highly Substituted Piperazines via an One-Pot
 Three Component Ring-Opening Cyclization from N-Activated Aziridines,
 Anilines, and Propargyl Carbonates.
;
_journal_issue 4
_journal_name_full 'The Journal of organic chemistry'
_journal_page_first 1757
_journal_page_last 1765
_journal_paper_doi 10.1021/acs.joc.8b02259
_journal_volume 84
_journal_year 2019
_chemical_formula_moiety '2(C24 H24 N2 O2 S)'
_chemical_formula_sum 'C48 H48 N4 O4 S2'
_chemical_formula_weight 809.02
_space_group_crystal_system triclinic
_space_group_IT_number 2
_space_group_name_Hall '-P 1'
_space_group_name_H-M_alt 'P -1'
_atom_sites_solution_hydrogens mixed
_atom_sites_solution_primary dual
_audit_creation_date 2017-10-30
_audit_creation_method
;
Olex2 1.2-alpha
(compiled 2017.08.10 svn.r3458 for OlexSys, GUI svn.r5381)
;
_cell_angle_alpha 97.211(3)
_cell_angle_beta 95.918(2)
_cell_angle_gamma 96.014(3)
_cell_formula_units_Z 1
_cell_length_a 9.0177(7)
_cell_length_b 10.4022(9)
_cell_length_c 10.8349(9)
_cell_measurement_reflns_used 4065
_cell_measurement_temperature 100(2)
_cell_measurement_theta_max 26.4
_cell_measurement_theta_min 2.3
_cell_volume 995.78(14)
_computing_molecular_graphics 'Olex2 (Dolomanov et al., 2009)'
_computing_publication_material 'Olex2 (Dolomanov et al., 2009)'
_computing_structure_refinement 'ShelXL (Sheldrick, 2015)'
_computing_structure_solution 'ShelXT (Sheldrick, 2015)'
_diffrn_ambient_temperature 100.01
_diffrn_measured_fraction_theta_full 0.999
_diffrn_measured_fraction_theta_max 0.999
_diffrn_measurement_device_type 'CCD area detector'
_diffrn_measurement_method 'phi and omega scan'
_diffrn_radiation_type MoK\a
_diffrn_radiation_wavelength 0.71073
_diffrn_reflns_av_R_equivalents 0.0496
_diffrn_reflns_av_unetI/netI 0.0565
_diffrn_reflns_Laue_measured_fraction_full 0.999
_diffrn_reflns_Laue_measured_fraction_max 0.999
_diffrn_reflns_limit_h_max 11
_diffrn_reflns_limit_h_min -11
_diffrn_reflns_limit_k_max 12
_diffrn_reflns_limit_k_min -12
_diffrn_reflns_limit_l_max 13
_diffrn_reflns_limit_l_min -13
_diffrn_reflns_number 13755
_diffrn_reflns_point_group_measured_fraction_full 0.999
_diffrn_reflns_point_group_measured_fraction_max 0.999
_diffrn_reflns_theta_full 25.242
_diffrn_reflns_theta_max 26.371
_diffrn_reflns_theta_min 2.287
_diffrn_source 'fine-focus sealed tube'
_exptl_absorpt_coefficient_mu 0.186
_exptl_absorpt_correction_T_max 0.991
_exptl_absorpt_correction_T_min 0.963
_exptl_absorpt_correction_type empirical
_exptl_absorpt_process_details SADABS
_exptl_crystal_colour white
_exptl_crystal_colour_primary white
_exptl_crystal_density_diffrn 1.349
_exptl_crystal_description prism
_exptl_crystal_F_000 428
_exptl_crystal_size_max 0.2
_exptl_crystal_size_mid 0.1
_exptl_crystal_size_min 0.05
_refine_diff_density_max 0.409
_refine_diff_density_min -0.464
_refine_diff_density_rms 0.115
_refine_ls_extinction_method none
_refine_ls_goodness_of_fit_ref 1.164
_refine_ls_hydrogen_treatment mixed
_refine_ls_matrix_type full
_refine_ls_number_parameters 271
_refine_ls_number_reflns 4065
_refine_ls_number_restraints 0
_refine_ls_restrained_S_all 1.164
_refine_ls_R_factor_all 0.0705
_refine_ls_R_factor_gt 0.0456
_refine_ls_shift/su_max 0.000
_refine_ls_shift/su_mean 0.000
_refine_ls_structure_factor_coef Fsqd
_refine_ls_weighting_details 'w=1/[\s^2^(Fo^2^)+(0.0760P)^2^+0.0430P] where P=(Fo^2^+2Fc^2^)/3'
_refine_ls_weighting_scheme calc
_refine_ls_wR_factor_gt 0.1216
_refine_ls_wR_factor_ref 0.1510
_reflns_Friedel_coverage 0.000
_reflns_number_gt 3111
_reflns_number_total 4065
_reflns_threshold_expression 'I > 2\s(I)'
_cod_data_source_file jo8b02259_si_002.cif
_cod_data_source_block 26octb_0m
_cod_depositor_comments
;
The following automatic conversions were performed:

data item '_exptl_absorpt_correction_type' value 'Empirical' was
changed to 'empirical' in accordance with the
/home/data/users/saulius/crontab/automatic-downloads/current/ACS/lib/dictionaries/cif_core.dic
dictionary named 'cif_core.dic' version 2.4.2 last updated on
2011-04-26.

Automatic conversion script
Id: cif_fix_values 6909 2019-04-08 15:41:33Z antanas 
;
_cod_database_code 4035940
_shelx_shelxl_version_number 2016/6
_shelx_space_group_comment
;
The symmetry employed for this shelxl refinement is uniquely defined
by the following loop, which should always be used as a source of
symmetry information in preference to the above space-group names.
They are only intended as comments.
;
_shelx_estimated_absorpt_t_max 0.991
_shelx_estimated_absorpt_t_min 0.964
_olex2_refinement_description
;
1. Fixed Uiso
 At 1.2 times of:
  All C(H) groups, All C(H,H) groups
 At 1.5 times of:
  All C(H,H,H) groups
2.a Ternary CH refined with riding coordinates:
 C00N(H00N)
2.b Secondary CH2 refined with riding coordinates:
 C007(H00A,H00B), C00H(H00H,H00I)
2.c Aromatic/amide H refined with riding coordinates:
 C006(H006), C008(H008), C00B(H00C), C00C(H00D), C00D(H00E), C00E(H00F),
 C00G(H00G), C00J(H00J), C00L(H00L), C00M(H00M), C00O(H00O), C00P(H00P),
 C00R(H00R), C00S(H00S)
2.d Idealised Me refined as rotating group:
 C00T(H00T,H00U,H00V)
;
_olex2_submission_special_instructions 'No special instructions were received'

loop_
_space_group_symop_operation_xyz
'x, y, z'
'-x, -y, -z'

loop_
_atom_site_label
_atom_site_type_symbol
_atom_site_fract_x
_atom_site_fract_y
_atom_site_fract_z
_atom_site_U_iso_or_equiv
_atom_site_adp_type
_atom_site_occupancy
_atom_site_site_symmetry_order
_atom_site_calc_flag
_atom_site_refinement_flags_posn
S01 S 0.54017(6) 0.98716(5) 0.25500(5) 0.01152(18) Uani 1 1 d .
O002 O 0.52097(18) 1.06243(15) 0.37118(14) 0.0150(4) Uani 1 1 d .
O003 O 0.53402(18) 1.04671(15) 0.14313(14) 0.0157(4) Uani 1 1 d .
N004 N 0.7040(2) 0.93275(19) 0.27705(17) 0.0128(4) Uani 1 1 d .
N005 N 0.8091(2) 0.70444(18) 0.33653(17) 0.0130(4) Uani 1 1 d .
C006 C 1.0070(3) 0.7369(2) 0.5688(2) 0.0158(5) Uani 1 1 d .
H006 H 1.028817 0.684195 0.496318 0.019 Uiso 1 1 calc R
C007 C 0.7789(3) 0.9347(2) 0.4051(2) 0.0135(5) Uani 1 1 d .
H00A H 0.728334 0.989780 0.465004 0.016 Uiso 1 1 calc R
H00B H 0.884556 0.974001 0.409979 0.016 Uiso 1 1 calc R
C008 C 0.9440(3) 0.8880(2) 0.7819(2) 0.0186(5) Uani 1 1 d .
H008 H 0.921818 0.939542 0.854900 0.022 Uiso 1 1 calc R
C009 C 0.8797(3) 0.8011(2) 0.5630(2) 0.0124(5) Uani 1 1 d .
C00A C 0.7081(3) 0.5899(2) 0.3026(2) 0.0129(5) Uani 1 1 d .
C00B C 1.0720(3) 0.8251(2) 0.7855(2) 0.0193(6) Uani 1 1 d .
H00C H 1.138414 0.834157 0.860896 0.023 Uiso 1 1 calc R
C00C C 0.8484(3) 0.8755(2) 0.6710(2) 0.0156(5) Uani 1 1 d .
H00D H 0.760295 0.918317 0.668898 0.019 Uiso 1 1 calc R
C00D C 1.1031(3) 0.7491(2) 0.6796(2) 0.0203(6) Uani 1 1 d .
H00E H 1.190253 0.705052 0.682473 0.024 Uiso 1 1 calc R
C00E C 0.5043(3) 0.3608(2) 0.2458(2) 0.0181(5) Uani 1 1 d .
H00F H 0.434525 0.284088 0.226581 0.022 Uiso 1 1 calc R
C00F C 0.7627(3) 0.8535(2) 0.1805(2) 0.0140(5) Uani 1 1 d .
C00G C 0.5595(3) 0.4087(2) 0.3690(2) 0.0174(5) Uani 1 1 d .
H00G H 0.528146 0.363799 0.434709 0.021 Uiso 1 1 calc R
C00H C 0.8704(3) 0.7690(2) 0.2376(2) 0.0140(5) Uani 1 1 d .
H00H H 0.893480 0.702043 0.171288 0.017 Uiso 1 1 calc R
H00I H 0.965486 0.823760 0.272640 0.017 Uiso 1 1 calc R
C00I C 0.2143(3) 0.6154(2) 0.1930(2) 0.0176(5) Uani 1 1 d .
C00J C 0.6598(3) 0.5215(2) 0.3972(2) 0.0164(5) Uani 1 1 d .
H00J H 0.696434 0.552850 0.482136 0.020 Uiso 1 1 calc R
C00K C 0.4070(3) 0.8470(2) 0.2297(2) 0.0124(5) Uani 1 1 d .
C00L C 0.3710(3) 0.7875(2) 0.3331(2) 0.0153(5) Uani 1 1 d .
H00L H 0.411269 0.825719 0.415562 0.018 Uiso 1 1 calc R
C00M C 0.3457(3) 0.7941(2) 0.1095(2) 0.0154(5) Uani 1 1 d .
H00M H 0.369663 0.836034 0.039834 0.018 Uiso 1 1 calc R
C00N C 0.7754(3) 0.7963(2) 0.4427(2) 0.0134(5) Uani 1 1 d .
H00N H 0.670992 0.768521 0.460308 0.016 Uiso 1 1 calc R
C00O C 0.2760(3) 0.6721(2) 0.3132(2) 0.0168(5) Uani 1 1 d .
H00O H 0.252016 0.630412 0.382911 0.020 Uiso 1 1 calc R
C00P C 0.2484(3) 0.6787(2) 0.0921(2) 0.0179(5) Uani 1 1 d .
H00P H 0.204542 0.642534 0.009900 0.022 Uiso 1 1 calc R
C00Q C 0.7297(3) 0.8499(2) 0.0579(2) 0.0175(5) Uani 1 1 d .
C00R C 0.5526(3) 0.4266(2) 0.1515(2) 0.0191(6) Uani 1 1 d .
H00R H 0.516419 0.393898 0.066704 0.023 Uiso 1 1 calc R
C00S C 0.6533(3) 0.5397(2) 0.1784(2) 0.0173(5) Uani 1 1 d .
H00S H 0.685184 0.583305 0.112116 0.021 Uiso 1 1 calc R
C00T C 0.1144(3) 0.4871(2) 0.1739(2) 0.0232(6) Uani 1 1 d .
H00T H 0.167459 0.421763 0.212088 0.035 Uiso 1 1 calc GR
H00U H 0.088113 0.457796 0.083982 0.035 Uiso 1 1 calc GR
H00V H 0.022577 0.498370 0.213166 0.035 Uiso 1 1 calc GR
H00K H 0.776(3) 0.790(2) 0.007(2) 0.014(6) Uiso 1 1 d .
H00Q H 0.660(3) 0.902(3) 0.015(2) 0.020(7) Uiso 1 1 d .

loop_
_atom_site_aniso_label
_atom_site_aniso_U_11
_atom_site_aniso_U_22
_atom_site_aniso_U_33
_atom_site_aniso_U_23
_atom_site_aniso_U_13
_atom_site_aniso_U_12
S01 0.0137(3) 0.0094(3) 0.0111(3) 0.0014(2) -0.0007(2) 0.0018(2)
O002 0.0178(9) 0.0129(9) 0.0134(8) -0.0018(7) -0.0005(7) 0.0045(7)
O003 0.0197(9) 0.0138(9) 0.0135(8) 0.0047(7) -0.0022(7) 0.0016(7)
N004 0.0140(10) 0.0132(10) 0.0113(9) 0.0024(8) 0.0006(8) 0.0024(8)
N005 0.0154(10) 0.0108(10) 0.0126(10) 0.0013(8) 0.0022(8) 0.0007(8)
C006 0.0167(13) 0.0123(12) 0.0185(12) 0.0025(10) 0.0018(10) 0.0029(10)
C007 0.0135(12) 0.0136(12) 0.0118(11) 0.0008(9) -0.0041(9) 0.0008(9)
C008 0.0212(13) 0.0187(13) 0.0146(12) 0.0029(10) 0.0024(10) -0.0038(10)
C009 0.0122(12) 0.0099(12) 0.0154(11) 0.0050(9) 0.0012(10) -0.0006(9)
C00A 0.0114(11) 0.0098(11) 0.0176(12) 0.0005(9) 0.0014(10) 0.0041(9)
C00B 0.0165(13) 0.0188(13) 0.0209(13) 0.0091(10) -0.0060(10) -0.0057(10)
C00C 0.0130(12) 0.0180(13) 0.0162(12) 0.0048(10) 0.0012(10) 0.0014(10)
C00D 0.0131(13) 0.0180(13) 0.0304(14) 0.0095(11) -0.0020(11) 0.0022(10)
C00E 0.0178(13) 0.0103(12) 0.0257(13) 0.0011(10) 0.0020(11) 0.0019(10)
C00F 0.0125(12) 0.0114(12) 0.0180(12) 0.0025(9) 0.0033(10) -0.0009(9)
C00G 0.0207(13) 0.0130(12) 0.0207(13) 0.0047(10) 0.0061(11) 0.0050(10)
C00H 0.0121(12) 0.0146(12) 0.0161(12) 0.0028(9) 0.0041(10) 0.0023(9)
C00I 0.0137(12) 0.0167(13) 0.0239(13) 0.0047(10) 0.0035(10) 0.0049(10)
C00J 0.0206(13) 0.0158(13) 0.0134(11) 0.0030(10) 0.0015(10) 0.0046(10)
C00K 0.0094(11) 0.0121(12) 0.0160(12) 0.0017(9) 0.0014(9) 0.0029(9)
C00L 0.0156(12) 0.0174(13) 0.0137(11) 0.0024(10) 0.0021(10) 0.0047(10)
C00M 0.0162(12) 0.0166(13) 0.0128(11) 0.0017(9) 0.0005(10) 0.0014(10)
C00N 0.0119(12) 0.0116(12) 0.0170(12) 0.0022(9) 0.0027(10) 0.0022(9)
C00O 0.0156(12) 0.0179(13) 0.0191(12) 0.0079(10) 0.0043(10) 0.0038(10)
C00P 0.0161(13) 0.0198(13) 0.0159(12) -0.0005(10) -0.0025(10) 0.0007(10)
C00Q 0.0211(14) 0.0166(13) 0.0156(12) 0.0022(10) 0.0051(11) 0.0032(11)
C00R 0.0214(14) 0.0185(13) 0.0158(12) -0.0018(10) -0.0013(10) 0.0030(11)
C00S 0.0219(14) 0.0159(13) 0.0146(12) 0.0015(10) 0.0035(10) 0.0031(10)
C00T 0.0188(14) 0.0183(14) 0.0311(15) 0.0053(11) 0.0000(11) -0.0032(11)

loop_
_atom_type_symbol
_atom_type_description
_atom_type_scat_dispersion_real
_atom_type_scat_dispersion_imag
_atom_type_scat_source
C C 0.0033 0.0016 'International Tables Vol C Tables 4.2.6.8 and 6.1.1.4'
H H 0.0000 0.0000 'International Tables Vol C Tables 4.2.6.8 and 6.1.1.4'
N N 0.0061 0.0033 'International Tables Vol C Tables 4.2.6.8 and 6.1.1.4'
O O 0.0106 0.0060 'International Tables Vol C Tables 4.2.6.8 and 6.1.1.4'
S S 0.1246 0.1234 'International Tables Vol C Tables 4.2.6.8 and 6.1.1.4'

loop_
_geom_angle_atom_site_label_1
_geom_angle_atom_site_label_2
_geom_angle_atom_site_label_3
_geom_angle
O002 S01 N004 106.06(10)
O002 S01 C00K 108.41(10)
O003 S01 O002 119.54(10)
O003 S01 N004 108.40(10)
O003 S01 C00K 108.24(10)
N004 S01 C00K 105.29(10)
C007 N004 S01 120.36(15)
C00F N004 S01 122.31(16)
C00F N004 C007 115.54(19)
C00A N005 C00H 118.71(18)
C00A N005 C00N 116.20(18)
C00H N005 C00N 113.51(17)
C009 C006 H006 119.7
C009 C006 C00D 120.6(2)
C00D C006 H006 119.7
N004 C007 H00A 109.3
N004 C007 H00B 109.3
N004 C007 C00N 111.71(18)
H00A C007 H00B 107.9
C00N C007 H00A 109.3
C00N C007 H00B 109.3
C00B C008 H008 120.1
C00B C008 C00C 119.7(2)
C00C C008 H008 120.1
C006 C009 C00C 118.7(2)
C006 C009 C00N 122.6(2)
C00C C009 C00N 118.7(2)
C00J C00A N005 118.8(2)
C00J C00A C00S 117.8(2)
C00S C00A N005 123.4(2)
C008 C00B H00C 120.0
C00D C00B C008 120.0(2)
C00D C00B H00C 120.0
C008 C00C C009 120.9(2)
C008 C00C H00D 119.6
C009 C00C H00D 119.6
C006 C00D H00E 120.0
C00B C00D C006 120.1(2)
C00B C00D H00E 120.0
C00G C00E H00F 120.6
C00R C00E H00F 120.6
C00R C00E C00G 118.8(2)
N004 C00F C00H 110.09(19)
C00Q C00F N004 126.9(2)
C00Q C00F C00H 123.0(2)
C00E C00G H00G 119.7
C00J C00G C00E 120.6(2)
C00J C00G H00G 119.7
N005 C00H C00F 112.15(18)
N005 C00H H00H 109.2
N005 C00H H00I 109.2
C00F C00H H00H 109.2
C00F C00H H00I 109.2
H00H C00H H00I 107.9
C00O C00I C00T 120.2(2)
C00P C00I C00O 118.6(2)
C00P C00I C00T 121.2(2)
C00A C00J H00J 119.5
C00G C00J C00A 121.1(2)
C00G C00J H00J 119.5
C00L C00K S01 118.43(17)
C00M C00K S01 120.39(18)
C00M C00K C00L 121.1(2)
C00K C00L H00L 120.6
C00O C00L C00K 118.8(2)
C00O C00L H00L 120.6
C00K C00M H00M 120.5
C00K C00M C00P 119.0(2)
C00P C00M H00M 120.5
N005 C00N C007 109.60(18)
N005 C00N C009 114.58(19)
N005 C00N H00N 107.8
C007 C00N H00N 107.8
C009 C00N C007 109.15(18)
C009 C00N H00N 107.8
C00I C00O H00O 119.3
C00L C00O C00I 121.5(2)
C00L C00O H00O 119.3
C00I C00P C00M 121.0(2)
C00I C00P H00P 119.5
C00M C00P H00P 119.5
C00F C00Q H00K 115.9(15)
C00F C00Q H00Q 126.8(15)
H00K C00Q H00Q 117(2)
C00E C00R H00R 119.4
C00E C00R C00S 121.1(2)
C00S C00R H00R 119.4
C00A C00S H00S 119.7
C00R C00S C00A 120.5(2)
C00R C00S H00S 119.7
C00I C00T H00T 109.5
C00I C00T H00U 109.5
C00I C00T H00V 109.5
H00T C00T H00U 109.5
H00T C00T H00V 109.5
H00U C00T H00V 109.5

loop_
_geom_bond_atom_site_label_1
_geom_bond_atom_site_label_2
_geom_bond_distance
S01 O002 1.4330(16)
S01 O003 1.4275(16)
S01 N004 1.642(2)
S01 C00K 1.763(2)
N004 C007 1.476(3)
N004 C00F 1.430(3)
N005 C00A 1.407(3)
N005 C00H 1.459(3)
N005 C00N 1.479(3)
C006 H006 0.9500
C006 C009 1.387(3)
C006 C00D 1.390(3)
C007 H00A 0.9900
C007 H00B 0.9900
C007 C00N 1.542(3)
C008 H008 0.9500
C008 C00B 1.385(4)
C008 C00C 1.388(3)
C009 C00C 1.391(3)
C009 C00N 1.520(3)
C00A C00J 1.398(3)
C00A C00S 1.400(3)
C00B H00C 0.9500
C00B C00D 1.380(4)
C00C H00D 0.9500
C00D H00E 0.9500
C00E H00F 0.9500
C00E C00G 1.386(3)
C00E C00R 1.381(3)
C00F C00H 1.514(3)
C00F C00Q 1.326(3)
C00G H00G 0.9500
C00G C00J 1.385(3)
C00H H00H 0.9900
C00H H00I 0.9900
C00I C00O 1.394(3)
C00I C00P 1.389(3)
C00I C00T 1.509(3)
C00J H00J 0.9500
C00K C00L 1.396(3)
C00K C00M 1.383(3)
C00L H00L 0.9500
C00L C00O 1.379(3)
C00M H00M 0.9500
C00M C00P 1.392(3)
C00N H00N 1.0000
C00O H00O 0.9500
C00P H00P 0.9500
C00Q H00K 0.94(3)
C00Q H00Q 0.98(3)
C00R H00R 0.9500
C00R C00S 1.389(3)
C00S H00S 0.9500
C00T H00T 0.9800
C00T H00U 0.9800
C00T H00V 0.9800
